data_4072329
loop_
_publ_author_name
'Albahily, Khalid'
'Al-Baldawi, Danya'
'Gambarotta, Sandro'
'Ko\,c, Ece'
'Duchateau, Robbert'

_publ_section_title
;
 Isolation of a Chromium Hydride Single-Component Ethylene Polymerization
 Catalyst
;
_journal_issue 22
_journal_name_full Organometallics
_journal_page_first 5943
_journal_paper_doi 10.1021/om800773k
_journal_volume 27
_journal_year 2008
_chemical_formula_sum 'C40 H90 Al2 Cr N4 P2'
_chemical_formula_weight 795.06
_chemical_name_systematic
; 
 ? 
;
_space_group_IT_number 14
_symmetry_cell_setting monoclinic
_symmetry_space_group_name_Hall '-P 2yn'
_symmetry_space_group_name_H-M 'P 1 21/n 1'
_atom_sites_solution_hydrogens geom
_atom_sites_solution_primary direct
_atom_sites_solution_secondary difmap
_audit_creation_method SHELXL-97
_cell_angle_alpha 90.00
_cell_angle_beta 97.494(4)
_cell_angle_gamma 90.00
_cell_formula_units_Z 2
_cell_length_a 12.604(3)
_cell_length_b 13.740(3)
_cell_length_c 14.445(4)
_cell_measurement_reflns_used 6454
_cell_measurement_temperature 202(2)
_cell_measurement_theta_max 25.97
_cell_measurement_theta_min 2.20
_cell_volume 2480.2(11)
_computing_cell_refinement 'Bruker SMART'
_computing_data_collection 'Bruker SMART'
_computing_data_reduction 'Bruker SAINT'
_computing_molecular_graphics 'Bruker SHELXTL'
_computing_publication_material 'Bruker SHELXTL'
_computing_structure_refinement 'SHELXL-97 (Sheldrick, 1997)'
_computing_structure_solution 'SHELXS-97 (Sheldrick, 1990)'
_diffrn_ambient_temperature 202(2)
_diffrn_measured_fraction_theta_full 0.995
_diffrn_measured_fraction_theta_max 0.995
_diffrn_measurement_device_type 'CCD area detector'
_diffrn_measurement_method 'phi and omega scans'
_diffrn_radiation_monochromator graphite
_diffrn_radiation_source 'fine-focus sealed tube'
_diffrn_radiation_type MoK\a
_diffrn_radiation_wavelength 0.71073
_diffrn_reflns_av_R_equivalents 0.0808
_diffrn_reflns_av_sigmaI/netI 0.0713
_diffrn_reflns_limit_h_max 15
_diffrn_reflns_limit_h_min -15
_diffrn_reflns_limit_k_max 16
_diffrn_reflns_limit_k_min -16
_diffrn_reflns_limit_l_max 17
_diffrn_reflns_limit_l_min -17
_diffrn_reflns_number 21806
_diffrn_reflns_theta_full 25.68
_diffrn_reflns_theta_max 25.68
_diffrn_reflns_theta_min 2.05
_exptl_absorpt_coefficient_mu 0.359
_exptl_absorpt_correction_T_max 0.9823
_exptl_absorpt_correction_T_min 0.9582
_exptl_absorpt_correction_type multi-scan
_exptl_absorpt_process_details SADABS
_exptl_crystal_colour brown
_exptl_crystal_density_diffrn 1.065
_exptl_crystal_density_meas ?
_exptl_crystal_density_method 'not measured'
_exptl_crystal_description plate
_exptl_crystal_F_000 876
_exptl_crystal_size_max 0.12
_exptl_crystal_size_mid 0.10
_exptl_crystal_size_min 0.05
_refine_diff_density_max 0.463
_refine_diff_density_min -0.308
_refine_diff_density_rms 0.074
_refine_ls_extinction_method none
_refine_ls_goodness_of_fit_ref 1.055
_refine_ls_hydrogen_treatment constr
_refine_ls_matrix_type full
_refine_ls_number_parameters 223
_refine_ls_number_reflns 4684
_refine_ls_number_restraints 0
_refine_ls_restrained_S_all 1.055
_refine_ls_R_factor_all 0.1052
_refine_ls_R_factor_gt 0.0537
_refine_ls_shift/su_max 0.000
_refine_ls_shift/su_mean 0.000
_refine_ls_structure_factor_coef Fsqd
_refine_ls_weighting_details 'calc w=1/[\s^2^(Fo^2^)+(0.0722P)^2^+0.9775P] where P=(Fo^2^+2Fc^2^)/3'
_refine_ls_weighting_scheme calc
_refine_ls_wR_factor_gt 0.1292
_refine_ls_wR_factor_ref 0.1539
_reflns_number_gt 2973
_reflns_number_total 4684
_reflns_threshold_expression >2sigma(I)
_cod_data_source_file om800773k_si_001.cif
_cod_data_source_block 07176
_cod_depositor_comments
;
The following automatic conversions were performed:

'_symmetry_cell_setting' value 'Monoclinic' changed to 'monoclinic'
according to /home/saulius/struct/CIF-dictionaries/cif_core.dic
dictionary named 'cif_core.dic' version 2.4.1 from 2010-06-29.

Automatic conversion script
Id: cif_fix_values 1715 2011-07-08 13:25:40Z adriana 

The following automatic conversions were performed:

'_exptl_crystal_density_meas' value 'n/a' was changed to '?' - the
value is perceived as not measured.

Automatic conversion script
Id: cif_fix_values 3008 2015-01-20 13:52:24Z robertas 
;
_cod_original_sg_symbol_H-M P2(1)/n
_cod_database_code 4072329

loop_
_symmetry_equiv_pos_as_xyz
'x, y, z'
'-x+1/2, y+1/2, -z+1/2'
'-x, -y, -z'
'x-1/2, -y-1/2, z-1/2'

loop_
_atom_site_label
_atom_site_type_symbol
_atom_site_fract_x
_atom_site_fract_y
_atom_site_fract_z
_atom_site_U_iso_or_equiv
_atom_site_adp_type
_atom_site_occupancy
_atom_site_symmetry_multiplicity
_atom_site_calc_flag
_atom_site_refinement_flags
Al1 Al 0.02764(8) 0.79076(7) 0.12589(7) 0.0292(3) Uani 1 1 d .
C1 C 0.1893(3) 0.9073(3) 0.2663(3) 0.0367(9) Uani 1 1 d .
C2 C 0.2654(4) 0.8261(4) 0.2458(3) 0.0651(14) Uani 1 1 d .
H2A H 0.2332 0.7629 0.2565 0.098 Uiso 1 1 calc R
H2B H 0.3332 0.8328 0.2870 0.098 Uiso 1 1 calc R
H2C H 0.2788 0.8305 0.1805 0.098 Uiso 1 1 calc R
C3 C 0.1713(3) 0.9005(3) 0.3686(3) 0.0480(11) Uani 1 1 d .
H3A H 0.1390 0.8375 0.3799 0.072 Uiso 1 1 calc R
H3B H 0.1234 0.9530 0.3830 0.072 Uiso 1 1 calc R
H3C H 0.2401 0.9067 0.4086 0.072 Uiso 1 1 calc R
C4 C 0.2415(3) 1.0059(3) 0.2491(3) 0.0493(11) Uani 1 1 d .
H4A H 0.2544 1.0099 0.1837 0.074 Uiso 1 1 calc R
H4B H 0.3097 1.0116 0.2899 0.074 Uiso 1 1 calc R
H4C H 0.1937 1.0588 0.2626 0.074 Uiso 1 1 calc R
C5 C -0.1899(3) 0.8964(2) 0.0611(2) 0.0313(8) Uani 1 1 d .
C6 C -0.2085(3) 0.8240(3) -0.0206(3) 0.0440(10) Uani 1 1 d .
H6A H -0.1722 0.8475 -0.0723 0.066 Uiso 1 1 calc R
H6B H -0.2854 0.8184 -0.0415 0.066 Uiso 1 1 calc R
H6C H -0.1798 0.7602 -0.0001 0.066 Uiso 1 1 calc R
C7 C -0.2477(3) 0.8588(3) 0.1411(3) 0.0425(10) Uani 1 1 d .
H7A H -0.2186 0.7951 0.1616 0.064 Uiso 1 1 calc R
H7B H -0.3243 0.8526 0.1193 0.064 Uiso 1 1 calc R
H7C H -0.2370 0.9047 0.1934 0.064 Uiso 1 1 calc R
C8 C -0.2352(3) 0.9960(2) 0.0285(3) 0.0372(9) Uani 1 1 d .
H8A H -0.1984 1.0195 -0.0230 0.056 Uiso 1 1 calc R
H8B H -0.2241 1.0423 0.0804 0.056 Uiso 1 1 calc R
H8C H -0.3119 0.9899 0.0071 0.056 Uiso 1 1 calc R
C9 C -0.0764(3) 1.0211(2) 0.2574(2) 0.0326(8) Uani 1 1 d .
H9A H -0.1482 1.0413 0.2278 0.039 Uiso 1 1 calc R
H9B H -0.0861 0.9652 0.2987 0.039 Uiso 1 1 calc R
C10 C -0.0269(3) 1.1055(3) 0.3181(3) 0.0377(9) Uani 1 1 d .
H10A H 0.0502 1.0902 0.3383 0.045 Uiso 1 1 calc R
C11 C -0.0830(4) 1.1149(3) 0.4051(3) 0.0647(14) Uani 1 1 d .
H11A H -0.0508 1.1684 0.4440 0.097 Uiso 1 1 calc R
H11B H -0.0751 1.0541 0.4407 0.097 Uiso 1 1 calc R
H11C H -0.1592 1.1284 0.3866 0.097 Uiso 1 1 calc R
C12 C -0.0334(4) 1.1999(3) 0.2639(3) 0.0560(12) Uani 1 1 d .
H12A H 0.0030 1.1923 0.2083 0.084 Uiso 1 1 calc R
H12B H 0.0012 1.2518 0.3034 0.084 Uiso 1 1 calc R
H12C H -0.1086 1.2167 0.2448 0.084 Uiso 1 1 calc R
C13 C 0.1118(3) 0.7561(3) 0.0231(3) 0.0446(10) Uani 1 1 d .
H13A H 0.0784 0.7899 -0.0340 0.053 Uiso 1 1 calc R
H13B H 0.1843 0.7840 0.0390 0.053 Uiso 1 1 calc R
C14 C 0.1254(3) 0.6492(3) -0.0025(3) 0.0463(10) Uani 1 1 d .
H14A H 0.1384 0.6108 0.0567 0.056 Uiso 1 1 calc R
C15 C 0.0198(5) 0.6133(3) -0.0584(4) 0.0792(16) Uani 1 1 d .
H15A H 0.0269 0.5446 -0.0746 0.119 Uiso 1 1 calc R
H15B H 0.0042 0.6519 -0.1156 0.119 Uiso 1 1 calc R
H15C H -0.0387 0.6208 -0.0204 0.119 Uiso 1 1 calc R
C16 C 0.2160(5) 0.6293(4) -0.0583(4) 0.101(2) Uani 1 1 d .
H16A H 0.2836 0.6506 -0.0229 0.151 Uiso 1 1 calc R
H16B H 0.2038 0.6648 -0.1176 0.151 Uiso 1 1 calc R
H16C H 0.2195 0.5593 -0.0709 0.151 Uiso 1 1 calc R
C17 C -0.0269(3) 0.6718(3) 0.1844(3) 0.0403(9) Uani 1 1 d .
H17A H -0.1053 0.6701 0.1656 0.048 Uiso 1 1 calc R
H17B H 0.0031 0.6150 0.1546 0.048 Uiso 1 1 calc R
C18 C -0.0081(3) 0.6544(3) 0.2896(3) 0.0474(10) Uani 1 1 d .
H18A H 0.0690 0.6682 0.3114 0.057 Uiso 1 1 calc R
C19 C -0.0300(4) 0.5477(3) 0.3146(3) 0.0646(13) Uani 1 1 d .
H19A H 0.0138 0.5043 0.2814 0.097 Uiso 1 1 calc R
H19B H -0.1059 0.5328 0.2963 0.097 Uiso 1 1 calc R
H19C H -0.0119 0.5383 0.3821 0.097 Uiso 1 1 calc R
C20 C -0.0744(4) 0.7217(3) 0.3423(3) 0.0694(14) Uani 1 1 d .
H20A H -0.0605 0.7894 0.3264 0.104 Uiso 1 1 calc R
H20B H -0.0551 0.7120 0.4096 0.104 Uiso 1 1 calc R
H20C H -0.1506 0.7072 0.3250 0.104 Uiso 1 1 calc R
Cr1 Cr 0.0000 1.0000 0.0000 0.0259(2) Uani 1 2 d S
N1 N 0.0873(2) 0.89322(19) 0.20408(19) 0.0295(7) Uani 1 1 d .
N2 N -0.0707(2) 0.90077(18) 0.08718(18) 0.0254(6) Uani 1 1 d .
P1 P 0.00128(7) 0.97978(6) 0.16509(6) 0.0258(2) Uani 1 1 d .

loop_
_atom_site_aniso_label
_atom_site_aniso_U_11
_atom_site_aniso_U_22
_atom_site_aniso_U_33
_atom_site_aniso_U_23
_atom_site_aniso_U_13
_atom_site_aniso_U_12
Al1 0.0345(6) 0.0257(5) 0.0286(6) -0.0007(4) 0.0081(5) -0.0005(4)
C1 0.033(2) 0.044(2) 0.031(2) -0.0053(17) -0.0009(17) 0.0043(16)
C2 0.048(3) 0.088(3) 0.055(3) -0.020(3) -0.011(2) 0.025(2)
C3 0.057(3) 0.049(2) 0.035(2) 0.0034(19) -0.005(2) 0.007(2)
C4 0.039(2) 0.070(3) 0.036(2) -0.001(2) -0.0043(18) -0.015(2)
C5 0.0277(19) 0.0319(18) 0.034(2) -0.0011(16) 0.0042(16) -0.0032(14)
C6 0.037(2) 0.042(2) 0.050(2) -0.0098(19) -0.0040(19) -0.0061(17)
C7 0.035(2) 0.042(2) 0.053(3) 0.0043(19) 0.0168(19) -0.0032(17)
C8 0.034(2) 0.037(2) 0.041(2) 0.0001(17) 0.0026(17) 0.0013(16)
C9 0.040(2) 0.0320(19) 0.0268(19) 0.0005(15) 0.0097(16) 0.0000(15)
C10 0.042(2) 0.042(2) 0.030(2) -0.0072(17) 0.0080(17) 0.0054(17)
C11 0.107(4) 0.055(3) 0.037(3) -0.010(2) 0.029(3) 0.005(3)
C12 0.078(3) 0.037(2) 0.057(3) -0.008(2) 0.026(2) -0.005(2)
C13 0.057(3) 0.040(2) 0.040(2) -0.0041(18) 0.018(2) 0.0022(19)
C14 0.064(3) 0.038(2) 0.040(2) 0.0040(18) 0.019(2) 0.013(2)
C15 0.122(5) 0.049(3) 0.064(3) -0.009(2) 0.002(3) -0.021(3)
C16 0.132(6) 0.084(4) 0.101(5) 0.013(3) 0.068(4) 0.044(4)
C17 0.048(2) 0.0317(19) 0.042(2) 0.0031(17) 0.0091(19) -0.0003(17)
C18 0.050(3) 0.048(2) 0.046(3) 0.0146(19) 0.015(2) -0.0016(19)
C19 0.073(3) 0.054(3) 0.072(3) 0.028(3) 0.029(3) 0.004(2)
C20 0.103(4) 0.060(3) 0.052(3) 0.007(2) 0.035(3) 0.004(3)
Cr1 0.0296(4) 0.0270(4) 0.0219(4) -0.0008(3) 0.0058(3) -0.0028(3)
N1 0.0308(16) 0.0314(15) 0.0256(15) 0.0003(12) 0.0011(13) 0.0005(12)
N2 0.0267(15) 0.0256(14) 0.0242(15) -0.0015(12) 0.0046(12) -0.0048(11)
P1 0.0293(5) 0.0265(4) 0.0223(5) -0.0014(4) 0.0055(4) -0.0011(4)

loop_
_atom_type_symbol
_atom_type_description
_atom_type_scat_dispersion_real
_atom_type_scat_dispersion_imag
_atom_type_scat_source
C C 0.0033 0.0016 'International Tables Vol C Tables 4.2.6.8 and 6.1.1.4'
H H 0.0000 0.0000 'International Tables Vol C Tables 4.2.6.8 and 6.1.1.4'
N N 0.0061 0.0033 'International Tables Vol C Tables 4.2.6.8 and 6.1.1.4'
Al Al 0.0645 0.0514 'International Tables Vol C Tables 4.2.6.8 and 6.1.1.4'
P P 0.1023 0.0942 'International Tables Vol C Tables 4.2.6.8 and 6.1.1.4'
Cr Cr 0.3209 0.6236 'International Tables Vol C Tables 4.2.6.8 and 6.1.1.4'

loop_
_geom_angle_atom_site_label_1
_geom_angle_atom_site_label_2
_geom_angle_atom_site_label_3
_geom_angle
_geom_angle_site_symmetry_1
_geom_angle_site_symmetry_3
N1 Al1 N2 77.73(11) . .
N1 Al1 C13 114.41(15) . .
N2 Al1 C13 110.20(15) . .
N1 Al1 C17 119.05(15) . .
N2 Al1 C17 120.21(14) . .
C13 Al1 C17 111.39(16) . .
N1 Al1 P1 37.63(8) . .
N2 Al1 P1 40.10(8) . .
C13 Al1 P1 118.73(12) . .
C17 Al1 P1 129.88(12) . .
N1 C1 C2 107.7(3) . .
N1 C1 C3 110.6(3) . .
C2 C1 C3 108.7(3) . .
N1 C1 C4 111.8(3) . .
C2 C1 C4 108.6(4) . .
C3 C1 C4 109.3(3) . .
N2 C5 C7 112.5(3) . .
N2 C5 C8 111.2(3) . .
C7 C5 C8 109.8(3) . .
N2 C5 C6 105.4(3) . .
C7 C5 C6 108.7(3) . .
C8 C5 C6 109.1(3) . .
C10 C9 P1 115.5(2) . .
C12 C10 C11 110.7(3) . .
C12 C10 C9 111.2(3) . .
C11 C10 C9 109.7(3) . .
C14 C13 Al1 119.8(3) . .
C16 C14 C13 114.9(4) . .
C16 C14 C15 108.8(4) . .
C13 C14 C15 108.4(4) . .
C18 C17 Al1 122.1(3) . .
C20 C18 C17 112.3(3) . .
C20 C18 C19 109.5(3) . .
C17 C18 C19 111.9(4) . .
N2 Cr1 N2 180.0 3_575 .
N2 Cr1 P1 135.49(7) 3_575 .
N2 Cr1 P1 44.51(7) . .
N2 Cr1 P1 44.51(7) 3_575 3_575
N2 Cr1 P1 135.49(7) . 3_575
P1 Cr1 P1 180.0 . 3_575
C1 N1 P1 126.1(2) . .
C1 N1 Al1 134.6(2) . .
P1 N1 Al1 98.02(14) . .
C5 N2 P1 127.6(2) . .
C5 N2 Al1 127.36(19) . .
P1 N2 Al1 92.23(13) . .
C5 N2 Cr1 111.09(19) . .
P1 N2 Cr1 76.04(10) . .
Al1 N2 Cr1 111.05(12) . .
N1 P1 N2 92.01(13) . .
N1 P1 C9 111.12(16) . .
N2 P1 C9 112.35(15) . .
N1 P1 Cr1 109.89(10) . .
N2 P1 Cr1 59.46(9) . .
C9 P1 Cr1 138.43(12) . .
N1 P1 Al1 44.35(10) . .
N2 P1 Al1 47.66(9) . .
C9 P1 Al1 122.81(11) . .
Cr1 P1 Al1 83.54(3) . .

loop_
_geom_bond_atom_site_label_1
_geom_bond_atom_site_label_2
_geom_bond_distance
_geom_bond_site_symmetry_2
Al1 N1 1.898(3) .
Al1 N2 1.988(3) .
Al1 C13 1.992(4) .
Al1 C17 2.002(4) .
Al1 P1 2.6879(14) .
C1 N1 1.483(4) .
C1 C2 1.526(5) .
C1 C3 1.527(5) .
C1 C4 1.540(5) .
C5 N2 1.501(4) .
C5 C7 1.533(5) .
C5 C8 1.534(5) .
C5 C6 1.538(5) .
C9 C10 1.535(5) .
C9 P1 1.844(3) .
C10 C12 1.512(5) .
C10 C11 1.526(5) .
C13 C14 1.529(5) .
C14 C16 1.507(6) .
C14 C15 1.545(6) .
C17 C18 1.526(5) .
C18 C20 1.517(6) .
C18 C19 1.543(5) .
Cr1 N2 2.129(3) 3_575
Cr1 N2 2.129(3) .
Cr1 P1 2.3989(10) .
Cr1 P1 2.3989(10) 3_575
N1 P1 1.657(3) .
N2 P1 1.733(3) .
